data_7704746
loop_
_publ_author_name
'Gericke, Robert'
'Wagler, J\"org'

_publ_section_title
;
 (2-Pyridyloxy)arsines as ligands in transition metal chemistry: a
 stepwise As(iii) \\rightarrow As(ii) \\rightarrow As(i) reduction.
;
_journal_issue 29
_journal_name_full 'Dalton transactions (Cambridge, England : 2003)'
_journal_page_first 10042
_journal_page_last 10051
_journal_paper_doi 10.1039/d0dt01538e
_journal_volume 49
_journal_year 2020
_chemical_formula_moiety 'C23 H19 N O P, Cl'
_chemical_formula_sum 'C23 H19 Cl N O P'
_chemical_formula_weight 391.81
_space_group_crystal_system hexagonal
_space_group_IT_number 169
_space_group_name_Hall 'P 61'
_space_group_name_H-M_alt 'P 61'
_atom_sites_solution_hydrogens geom
_audit_creation_method SHELXL-2018/3
_audit_update_record
;
2020-04-04 deposited with the CCDC.	2020-07-03 downloaded from the CCDC.
;
_cell_angle_alpha 90
_cell_angle_beta 90
_cell_angle_gamma 120
_cell_formula_units_Z 6
_cell_length_a 9.3905(2)
_cell_length_b 9.3905(2)
_cell_length_c 40.1802(17)
_cell_measurement_reflns_used 29713
_cell_measurement_temperature 200(2)
_cell_measurement_theta_max 26.18
_cell_measurement_theta_min 2.50
_cell_volume 3068.46(16)
_computing_cell_refinement 'STOE X-AREA'
_computing_data_collection 'STOE X-AREA'
_computing_data_reduction 'STOE X-RED'
_computing_molecular_graphics 'ORTEP32 (Farugia)'
_computing_publication_material 'Ciftab (Sheldrick)'
_computing_structure_refinement 'SHELXL-2018/3 (Sheldrick, 2018)'
_computing_structure_solution 'SHELXS-2013/1 (Sheldrick, 2013)'
_diffrn_ambient_temperature 200(2)
_diffrn_measured_fraction_theta_full 0.995
_diffrn_measured_fraction_theta_max 0.995
_diffrn_measurement_device_type 'Stoe IPDS-2T'
_diffrn_measurement_method 'omega scans'
_diffrn_radiation_monochromator graphite
_diffrn_radiation_source 'fine-focus sealed tube'
_diffrn_radiation_type MoK\a
_diffrn_radiation_wavelength 0.71073
_diffrn_reflns_av_R_equivalents 0.0347
_diffrn_reflns_av_unetI/netI 0.0249
_diffrn_reflns_Laue_measured_fraction_full 0.995
_diffrn_reflns_Laue_measured_fraction_max 0.995
_diffrn_reflns_limit_h_max 11
_diffrn_reflns_limit_h_min -11
_diffrn_reflns_limit_k_max 11
_diffrn_reflns_limit_k_min -11
_diffrn_reflns_limit_l_max 49
_diffrn_reflns_limit_l_min -44
_diffrn_reflns_number 10175
_diffrn_reflns_point_group_measured_fraction_full 0.954
_diffrn_reflns_point_group_measured_fraction_max 0.951
_diffrn_reflns_theta_full 25.242
_diffrn_reflns_theta_max 25.995
_diffrn_reflns_theta_min 2.702
_exptl_absorpt_coefficient_mu 0.277
_exptl_absorpt_correction_T_max 0.9643
_exptl_absorpt_correction_T_min 0.8731
_exptl_absorpt_correction_type integration
_exptl_absorpt_process_details XShape
_exptl_crystal_colour colourless
_exptl_crystal_density_diffrn 1.272
_exptl_crystal_description block
_exptl_crystal_F_000 1224
_exptl_crystal_size_max 0.500
_exptl_crystal_size_mid 0.250
_exptl_crystal_size_min 0.250
_refine_diff_density_max 0.235
_refine_diff_density_min -0.201
_refine_diff_density_rms 0.033
_refine_ls_abs_structure_details
;
 Flack x determined using 1573 quotients [(I+)-(I-)]/[(I+)+(I-)]
 (Parsons, Flack and Wagner, Acta Cryst. B69 (2013) 249-259).
;
_refine_ls_abs_structure_Flack -0.06(5)
_refine_ls_extinction_method none
_refine_ls_goodness_of_fit_ref 1.077
_refine_ls_hydrogen_treatment constr
_refine_ls_matrix_type full
_refine_ls_number_parameters 244
_refine_ls_number_reflns 3833
_refine_ls_number_restraints 1
_refine_ls_restrained_S_all 1.076
_refine_ls_R_factor_all 0.0362
_refine_ls_R_factor_gt 0.0325
_refine_ls_shift/su_max 0.001
_refine_ls_shift/su_mean 0.000
_refine_ls_structure_factor_coef Fsqd
_refine_ls_weighting_details 'w=1/[\s^2^(Fo^2^)+(0.0260P)^2^+1.2307P] where P=(Fo^2^+2Fc^2^)/3'
_refine_ls_weighting_scheme calc
_refine_ls_wR_factor_gt 0.0761
_refine_ls_wR_factor_ref 0.0806
_reflns_Friedel_coverage 0.884
_reflns_Friedel_fraction_full 0.912
_reflns_Friedel_fraction_max 0.907
_reflns_number_gt 3630
_reflns_number_total 3833
_reflns_threshold_expression 'I > 2\s(I)'
_cod_data_source_file d0dt01538e2.cif
_cod_data_source_block RGP258B01
_cod_depositor_comments 'Adding full bibliography for 7704746--7704751.cif.'
_cod_original_cell_volume 3068.46(18)
_cod_database_code 7704746
_shelx_shelxl_version_number 2018/3
_shelx_space_group_comment
;
The symmetry employed for this shelxl refinement is uniquely defined
by the following loop, which should always be used as a source of
symmetry information in preference to the above space-group names.
They are only intended as comments.
;
_shelx_estimated_absorpt_t_min 0.874
_shelx_estimated_absorpt_t_max 0.934

loop_
_space_group_symop_operation_xyz
'x, y, z'
'-x, -y, z+1/2'
'-y, x-y, z+1/3'
'y, -x+y, z+5/6'
'-x+y, -x, z+2/3'
'x-y, x, z+1/6'

loop_
_atom_site_label
_atom_site_type_symbol
_atom_site_fract_x
_atom_site_fract_y
_atom_site_fract_z
_atom_site_U_iso_or_equiv
_atom_site_adp_type
_atom_site_occupancy
_atom_site_site_symmetry_order
_atom_site_calc_flag
_atom_site_refinement_flags_posn
_atom_site_refinement_flags_adp
_atom_site_refinement_flags_occupancy
_atom_site_disorder_assembly
_atom_site_disorder_group
Cl1 Cl 0.35793(10) 0.29760(13) 0.09561(3) 0.0544(2) Uani 1 1 d . . . . .
P1 P 0.65249(10) 0.01298(10) 0.01634(2) 0.03763(19) Uani 1 1 d . . . . .
N1 N 0.6606(3) 0.1136(4) 0.08453(8) 0.0447(7) Uani 1 1 d . . . . .
O1 O 0.7845(3) 0.0393(3) 0.04390(6) 0.0460(6) Uani 1 1 d . . . . .
C1 C 0.7954(4) 0.1187(4) 0.07429(9) 0.0375(7) Uani 1 1 d . . . . .
C2 C 0.9465(4) 0.1945(4) 0.08990(10) 0.0444(8) Uani 1 1 d . . . . .
H2 H 1.039835 0.195203 0.080556 0.053 Uiso 1 1 calc R U . . .
C3 C 0.9535(5) 0.2681(5) 0.11954(11) 0.0538(9) Uani 1 1 d . . . . .
H3 H 1.052925 0.319759 0.131953 0.065 Uiso 1 1 calc R U . . .
C4 C 0.8133(5) 0.2669(5) 0.13153(10) 0.0548(10) Uani 1 1 d . . . . .
H4 H 0.816643 0.318702 0.152053 0.066 Uiso 1 1 calc R U . . .
C5 C 0.6719(5) 0.1907(5) 0.11352(10) 0.0505(9) Uani 1 1 d . . . . .
H5 H 0.577556 0.191894 0.121683 0.061 Uiso 1 1 calc R U . . .
C6 C 0.6550(4) 0.1997(4) 0.00646(9) 0.0376(7) Uani 1 1 d . . . . .
C7 C 0.5630(4) 0.2511(4) 0.02490(9) 0.0411(8) Uani 1 1 d . . . . .
H7 H 0.494287 0.184974 0.042516 0.049 Uiso 1 1 calc R U . . .
C8 C 0.5728(4) 0.3998(4) 0.01724(10) 0.0459(8) Uani 1 1 d . . . . .
H8 H 0.510949 0.436173 0.029705 0.055 Uiso 1 1 calc R U . . .
C9 C 0.6730(5) 0.4957(4) -0.00865(11) 0.0506(9) Uani 1 1 d . . . . .
H9 H 0.678167 0.596713 -0.013957 0.061 Uiso 1 1 calc R U . . .
C10 C 0.7651(5) 0.4457(4) -0.02674(10) 0.0510(9) Uani 1 1 d . . . . .
H10 H 0.834091 0.512774 -0.044230 0.061 Uiso 1 1 calc R U . . .
C11 C 0.7572(4) 0.2978(4) -0.01942(10) 0.0449(8) Uani 1 1 d . . . . .
H11 H 0.820496 0.263089 -0.031845 0.054 Uiso 1 1 calc R U . . .
C12 C 0.7269(4) -0.0534(4) -0.01796(9) 0.0416(8) Uani 1 1 d . . . . .
C13 C 0.6321(5) -0.1073(5) -0.04644(10) 0.0517(9) Uani 1 1 d . . . . .
H13 H 0.530826 -0.107811 -0.047730 0.062 Uiso 1 1 calc R U . . .
C14 C 0.6874(6) -0.1611(5) -0.07336(11) 0.0610(10) Uani 1 1 d . . . . .
H14 H 0.623194 -0.199670 -0.093062 0.073 Uiso 1 1 calc R U . . .
C15 C 0.8357(5) -0.1576(5) -0.07113(11) 0.0592(11) Uani 1 1 d . . . . .
H15 H 0.873708 -0.193122 -0.089512 0.071 Uiso 1 1 calc R U . . .
C16 C 0.9285(5) -0.1042(5) -0.04296(12) 0.0557(10) Uani 1 1 d . . . . .
H16 H 1.029960 -0.103367 -0.041852 0.067 Uiso 1 1 calc R U . . .
C17 C 0.8764(4) -0.0513(4) -0.01604(11) 0.0491(9) Uani 1 1 d . . . . .
H17 H 0.941364 -0.013882 0.003572 0.059 Uiso 1 1 calc R U . . .
C18 C 0.4529(4) -0.1466(4) 0.02824(8) 0.0375(7) Uani 1 1 d . . . . .
C19 C 0.4382(5) -0.2695(4) 0.04974(10) 0.0462(8) Uani 1 1 d . . . . .
H19 H 0.533577 -0.264706 0.058980 0.055 Uiso 1 1 calc R U . . .
C20 C 0.2832(5) -0.3990(4) 0.05759(11) 0.0546(9) Uani 1 1 d . . . . .
H20 H 0.272203 -0.483165 0.072298 0.065 Uiso 1 1 calc R U . . .
C21 C 0.1448(5) -0.4055(5) 0.04395(11) 0.0573(10) Uani 1 1 d . . . . .
H21 H 0.038759 -0.493607 0.049544 0.069 Uiso 1 1 calc R U . . .
C22 C 0.1597(4) -0.2850(4) 0.02235(10) 0.0503(9) Uani 1 1 d . . . . .
H22 H 0.063753 -0.291664 0.012933 0.060 Uiso 1 1 calc R U . . .
C23 C 0.3133(4) -0.1538(4) 0.01413(9) 0.0419(7) Uani 1 1 d . . . . .
H23 H 0.323325 -0.070710 -0.000759 0.050 Uiso 1 1 calc R U . . .

loop_
_atom_site_aniso_label
_atom_site_aniso_U_11
_atom_site_aniso_U_22
_atom_site_aniso_U_33
_atom_site_aniso_U_23
_atom_site_aniso_U_13
_atom_site_aniso_U_12
Cl1 0.0344(4) 0.0621(6) 0.0622(6) 0.0129(5) 0.0031(4) 0.0208(4)
P1 0.0363(4) 0.0379(4) 0.0409(5) 0.0015(3) 0.0021(3) 0.0202(4)
N1 0.0382(15) 0.0495(17) 0.0501(18) -0.0047(14) -0.0037(12) 0.0246(13)
O1 0.0474(14) 0.0537(14) 0.0467(14) -0.0075(11) -0.0048(11) 0.0325(12)
C1 0.0409(17) 0.0334(16) 0.0401(18) -0.0002(13) -0.0013(13) 0.0200(14)
C2 0.0357(16) 0.0414(18) 0.058(2) 0.0011(16) -0.0012(15) 0.0205(14)
C3 0.047(2) 0.052(2) 0.060(2) -0.0082(19) -0.0159(18) 0.0231(18)
C4 0.063(2) 0.054(2) 0.048(2) -0.0125(18) -0.0082(18) 0.0298(19)
C5 0.049(2) 0.054(2) 0.054(2) -0.0038(18) 0.0034(17) 0.0299(18)
C6 0.0351(15) 0.0387(16) 0.0387(19) -0.0008(13) -0.0002(13) 0.0183(13)
C7 0.0387(17) 0.0409(17) 0.044(2) -0.0007(14) -0.0008(14) 0.0206(15)
C8 0.0473(18) 0.0421(18) 0.054(2) -0.0037(17) -0.0040(17) 0.0269(15)
C9 0.049(2) 0.0351(18) 0.064(3) 0.0029(16) -0.0057(18) 0.0188(16)
C10 0.050(2) 0.0382(18) 0.057(3) 0.0075(17) 0.0042(17) 0.0157(16)
C11 0.0413(18) 0.0412(18) 0.049(2) 0.0023(15) 0.0069(15) 0.0181(15)
C12 0.0415(18) 0.0343(16) 0.049(2) 0.0010(14) 0.0047(15) 0.0191(15)
C13 0.052(2) 0.057(2) 0.051(2) -0.0038(18) 0.0020(17) 0.0309(18)
C14 0.075(3) 0.060(2) 0.050(2) -0.0083(19) 0.001(2) 0.034(2)
C15 0.069(3) 0.052(2) 0.057(3) 0.0007(19) 0.023(2) 0.031(2)
C16 0.047(2) 0.048(2) 0.071(3) 0.0042(19) 0.019(2) 0.0237(18)
C17 0.0398(18) 0.0438(19) 0.062(3) 0.0030(17) 0.0066(17) 0.0198(16)
C18 0.0412(17) 0.0366(16) 0.0351(18) -0.0009(13) 0.0037(13) 0.0198(14)
C19 0.054(2) 0.0434(18) 0.046(2) 0.0021(15) 0.0013(16) 0.0285(17)
C20 0.068(3) 0.0408(19) 0.052(2) 0.0103(17) 0.0111(19) 0.0251(18)
C21 0.055(2) 0.041(2) 0.060(3) 0.0021(17) 0.0158(19) 0.0125(17)
C22 0.0416(18) 0.0468(19) 0.057(2) -0.0036(17) 0.0011(16) 0.0180(16)
C23 0.0436(17) 0.0407(17) 0.0419(19) 0.0021(15) 0.0024(15) 0.0214(14)

loop_
_atom_type_symbol
_atom_type_description
_atom_type_scat_dispersion_real
_atom_type_scat_dispersion_imag
_atom_type_scat_source
C C 0.0033 0.0016 'International Tables Vol C Tables 4.2.6.8 and 6.1.1.4'
H H 0.0000 0.0000 'International Tables Vol C Tables 4.2.6.8 and 6.1.1.4'
N N 0.0061 0.0033 'International Tables Vol C Tables 4.2.6.8 and 6.1.1.4'
O O 0.0106 0.0060 'International Tables Vol C Tables 4.2.6.8 and 6.1.1.4'
Cl Cl 0.1484 0.1585 'International Tables Vol C Tables 4.2.6.8 and 6.1.1.4'
P P 0.1023 0.0942 'International Tables Vol C Tables 4.2.6.8 and 6.1.1.4'

loop_
_geom_angle_atom_site_label_1
_geom_angle_atom_site_label_2
_geom_angle_atom_site_label_3
_geom_angle
_geom_angle_site_symmetry_1
_geom_angle_site_symmetry_3
_geom_angle_publ_flag
O1 P1 C18 110.79(16) . . ?
O1 P1 C6 112.11(14) . . ?
C18 P1 C6 112.16(15) . . ?
O1 P1 C12 100.42(15) . . ?
C18 P1 C12 110.04(15) . . ?
C6 P1 C12 110.74(16) . . ?
C1 N1 C5 115.9(3) . . ?
C1 O1 P1 122.1(2) . . ?
N1 C1 C2 127.1(3) . . ?
N1 C1 O1 116.1(3) . . ?
C2 C1 O1 116.8(3) . . ?
C3 C2 C1 115.8(3) . . ?
C3 C2 H2 122.1 . . ?
C1 C2 H2 122.1 . . ?
C2 C3 C4 119.4(3) . . ?
C2 C3 H3 120.3 . . ?
C4 C3 H3 120.3 . . ?
C5 C4 C3 119.3(4) . . ?
C5 C4 H4 120.4 . . ?
C3 C4 H4 120.4 . . ?
N1 C5 C4 122.5(4) . . ?
N1 C5 H5 118.8 . . ?
C4 C5 H5 118.8 . . ?
C7 C6 C11 120.3(3) . . ?
C7 C6 P1 121.0(3) . . ?
C11 C6 P1 118.6(3) . . ?
C8 C7 C6 119.3(3) . . ?
C8 C7 H7 120.3 . . ?
C6 C7 H7 120.3 . . ?
C7 C8 C9 120.0(4) . . ?
C7 C8 H8 120.0 . . ?
C9 C8 H8 120.0 . . ?
C10 C9 C8 120.7(3) . . ?
C10 C9 H9 119.6 . . ?
C8 C9 H9 119.6 . . ?
C9 C10 C11 120.1(4) . . ?
C9 C10 H10 120.0 . . ?
C11 C10 H10 120.0 . . ?
C10 C11 C6 119.5(3) . . ?
C10 C11 H11 120.2 . . ?
C6 C11 H11 120.2 . . ?
C13 C12 C17 120.7(3) . . ?
C13 C12 P1 118.2(3) . . ?
C17 C12 P1 121.1(3) . . ?
C12 C13 C14 119.1(4) . . ?
C12 C13 H13 120.5 . . ?
C14 C13 H13 120.5 . . ?
C15 C14 C13 119.6(4) . . ?
C15 C14 H14 120.2 . . ?
C13 C14 H14 120.2 . . ?
C16 C15 C14 121.0(4) . . ?
C16 C15 H15 119.5 . . ?
C14 C15 H15 119.5 . . ?
C15 C16 C17 120.5(4) . . ?
C15 C16 H16 119.7 . . ?
C17 C16 H16 119.7 . . ?
C16 C17 C12 119.2(4) . . ?
C16 C17 H17 120.4 . . ?
C12 C17 H17 120.4 . . ?
C19 C18 C23 120.6(3) . . ?
C19 C18 P1 119.4(3) . . ?
C23 C18 P1 119.9(3) . . ?
C20 C19 C18 119.6(4) . . ?
C20 C19 H19 120.2 . . ?
C18 C19 H19 120.2 . . ?
C21 C20 C19 119.9(4) . . ?
C21 C20 H20 120.0 . . ?
C19 C20 H20 120.0 . . ?
C22 C21 C20 120.4(4) . . ?
C22 C21 H21 119.8 . . ?
C20 C21 H21 119.8 . . ?
C21 C22 C23 120.8(4) . . ?
C21 C22 H22 119.6 . . ?
C23 C22 H22 119.6 . . ?
C22 C23 C18 118.6(3) . . ?
C22 C23 H23 120.7 . . ?
C18 C23 H23 120.7 . . ?

loop_
_geom_bond_atom_site_label_1
_geom_bond_atom_site_label_2
_geom_bond_distance
_geom_bond_site_symmetry_2
_geom_bond_publ_flag
P1 O1 1.587(3) . ?
P1 C18 1.783(3) . ?
P1 C6 1.786(3) . ?
P1 C12 1.792(4) . ?
N1 C1 1.309(4) . ?
N1 C5 1.347(5) . ?
O1 C1 1.408(4) . ?
C1 C2 1.380(5) . ?
C2 C3 1.362(6) . ?
C2 H2 0.9500 . ?
C3 C4 1.397(6) . ?
C3 H3 0.9500 . ?
C4 C5 1.359(6) . ?
C4 H4 0.9500 . ?
C5 H5 0.9500 . ?
C6 C7 1.395(5) . ?
C6 C11 1.403(5) . ?
C7 C8 1.387(5) . ?
C7 H7 0.9500 . ?
C8 C9 1.390(6) . ?
C8 H8 0.9500 . ?
C9 C10 1.379(6) . ?
C9 H9 0.9500 . ?
C10 C11 1.384(5) . ?
C10 H10 0.9500 . ?
C11 H11 0.9500 . ?
C12 C13 1.381(5) . ?
C12 C17 1.397(5) . ?
C13 C14 1.399(6) . ?
C13 H13 0.9500 . ?
C14 C15 1.381(6) . ?
C14 H14 0.9500 . ?
C15 C16 1.362(6) . ?
C15 H15 0.9500 . ?
C16 C17 1.378(6) . ?
C16 H16 0.9500 . ?
C17 H17 0.9500 . ?
C18 C19 1.392(5) . ?
C18 C23 1.398(5) . ?
C19 C20 1.388(5) . ?
C19 H19 0.9500 . ?
C20 C21 1.384(6) . ?
C20 H20 0.9500 . ?
C21 C22 1.376(6) . ?
C21 H21 0.9500 . ?
C22 C23 1.390(5) . ?
C22 H22 0.9500 . ?
C23 H23 0.9500 . ?

loop_
_geom_torsion_atom_site_label_1
_geom_torsion_atom_site_label_2
_geom_torsion_atom_site_label_3
_geom_torsion_atom_site_label_4
_geom_torsion
_geom_torsion_site_symmetry_1
_geom_torsion_site_symmetry_2
_geom_torsion_site_symmetry_3
_geom_torsion_site_symmetry_4
_geom_torsion_publ_flag
C18 P1 O1 C1 -74.7(3) . . . . ?
C6 P1 O1 C1 51.4(3) . . . . ?
C12 P1 O1 C1 169.0(3) . . . . ?
C5 N1 C1 C2 -0.2(5) . . . . ?
C5 N1 C1 O1 -179.6(3) . . . . ?
P1 O1 C1 N1 25.4(4) . . . . ?
P1 O1 C1 C2 -154.1(3) . . . . ?
N1 C1 C2 C3 1.7(6) . . . . ?
O1 C1 C2 C3 -178.9(3) . . . . ?
C1 C2 C3 C4 -1.8(6) . . . . ?
C2 C3 C4 C5 0.7(6) . . . . ?
C1 N1 C5 C4 -1.2(5) . . . . ?
C3 C4 C5 N1 0.9(6) . . . . ?
O1 P1 C6 C7 -86.6(3) . . . . ?
C18 P1 C6 C7 38.8(3) . . . . ?
C12 P1 C6 C7 162.2(3) . . . . ?
O1 P1 C6 C11 90.7(3) . . . . ?
C18 P1 C6 C11 -143.9(3) . . . . ?
C12 P1 C6 C11 -20.5(3) . . . . ?
C11 C6 C7 C8 0.4(5) . . . . ?
P1 C6 C7 C8 177.7(3) . . . . ?
C6 C7 C8 C9 0.3(5) . . . . ?
C7 C8 C9 C10 -0.8(6) . . . . ?
C8 C9 C10 C11 0.7(6) . . . . ?
C9 C10 C11 C6 0.0(6) . . . . ?
C7 C6 C11 C10 -0.5(5) . . . . ?
P1 C6 C11 C10 -177.8(3) . . . . ?
O1 P1 C12 C13 172.9(3) . . . . ?
C18 P1 C12 C13 56.1(3) . . . . ?
C6 P1 C12 C13 -68.5(3) . . . . ?
O1 P1 C12 C17 -6.9(3) . . . . ?
C18 P1 C12 C17 -123.8(3) . . . . ?
C6 P1 C12 C17 111.7(3) . . . . ?
C17 C12 C13 C14 0.5(6) . . . . ?
P1 C12 C13 C14 -179.4(3) . . . . ?
C12 C13 C14 C15 -0.7(6) . . . . ?
C13 C14 C15 C16 0.7(6) . . . . ?
C14 C15 C16 C17 -0.4(6) . . . . ?
C15 C16 C17 C12 0.1(6) . . . . ?
C13 C12 C17 C16 -0.2(5) . . . . ?
P1 C12 C17 C16 179.7(3) . . . . ?
O1 P1 C18 C19 -26.1(3) . . . . ?
C6 P1 C18 C19 -152.2(3) . . . . ?
C12 P1 C18 C19 84.1(3) . . . . ?
O1 P1 C18 C23 158.5(3) . . . . ?
C6 P1 C18 C23 32.4(3) . . . . ?
C12 P1 C18 C23 -91.4(3) . . . . ?
C23 C18 C19 C20 -0.9(5) . . . . ?
P1 C18 C19 C20 -176.3(3) . . . . ?
C18 C19 C20 C21 0.2(6) . . . . ?
C19 C20 C21 C22 0.7(6) . . . . ?
C20 C21 C22 C23 -0.8(6) . . . . ?
C21 C22 C23 C18 0.1(6) . . . . ?
C19 C18 C23 C22 0.8(5) . . . . ?
P1 C18 C23 C22 176.2(3) . . . . ?
